data_6000468
loop_
_publ_author_name
'Sassoye, C.'
'Loiseau, T.'
'Ferey, G.'

_publ_section_title
;
 Hydrothermal synthesis and crystal structure of a novel layered
 fluorinated gallium phosphate intercalating 1,12-diaminododecane
 Ga-4(PO4)(4)F-4.N4C24H60 (MIL-35)
;
_journal_name_full 'Journal of Fluorine Chemistry'
_journal_page_first 187
_journal_page_last 192
_journal_paper_doi 10.1016/S0022-1139(00)00357-2
_journal_volume 107
_journal_year 2001
_chemical_formula_sum 'C24 H60 F4 Ga4 N4 O16 P4'
_space_group_name_H-M_alt 'P 1'
_cell_angle_alpha 80.670
_cell_angle_beta 88.780
_cell_angle_gamma 89.860
_cell_length_a 5.3930
_cell_length_b 9.8130
_cell_length_c 19.2850
_cell_volume 1006.86
_cod_database_code 6000468

loop_
_atom_site_label
_atom_site_fract_x
_atom_site_fract_y
_atom_site_fract_z
? ? ? ?
